data_9005497
loop_
_publ_author_name
'Merlino, S.'
'Bonaccorsi, E.'
'Armbruster, T.'

_publ_section_title
;
 The real structure of tobermorite 11\%A: normal and anomalous forms,
 OD character and polytypic modifications
 Note: sample MD01
;
_journal_name_full 'European Journal of Mineralogy'
_journal_page_first 577
_journal_page_last 590
_journal_paper_doi 10.1127/0935-1221/2001/0013-0577
_journal_volume 13
_journal_year 2001
_chemical_compound_source 'Locality: Wessels mine, South Africa'
_chemical_formula_sum 'Ca2 H3 O11 Si3'
_chemical_name_mineral Tobermorite
_space_group_IT_number 43
_symmetry_space_group_name_Hall 'F -2d 2'
_symmetry_space_group_name_H-M 'F 2 d d'
_cell_angle_alpha 90
_cell_angle_beta 90
_cell_angle_gamma 90
_cell_formula_units_Z 16
_cell_length_a 11.265(2)
_cell_length_b 7.386(1)
_cell_length_c 44.970(9)
_cell_volume 3741.652
_database_code_amcsd 0006884
_exptl_crystal_density_diffrn 2.439
_refine_ls_R_factor_gt 0.128
_cod_original_formula_sum 'Ca2 Si3 O11 H3'
_cod_database_code 9005497

loop_
_space_group_symop_operation_xyz
x,y,z
1/2+x,y,1/2+z
1/2+x,1/2+y,z
x,1/2+y,1/2+z
1/4+x,1/4+y,1/4-z
3/4+x,1/4+y,3/4-z
3/4+x,3/4+y,1/4-z
1/4+x,3/4+y,3/4-z
1/4+x,1/4-y,1/4+z
3/4+x,1/4-y,3/4+z
3/4+x,3/4-y,1/4+z
1/4+x,3/4-y,3/4+z
1/2+x,-y,1/2-z
+x,-y,-z
+x,1/2-y,1/2-z
1/2+x,1/2-y,-z

loop_
_atom_site_label
_atom_site_fract_x
_atom_site_fract_y
_atom_site_fract_z
_atom_site_U_iso_or_equiv
_atom_site_type_symbol
_atom_site_attached_hydrogens
Ca1 0.00480 0.99770 0.10340 0.00780 Ca 0
Ca3 0.99840 0.50090 0.10260 0.00740 Ca 0
Si1 0.25000 0.29000 0.07900 0.00600 Si 0
Si2 0.17600 -0.00100 0.03560 0.00800 Si 0
Si3 0.25180 0.70770 0.07890 0.00400 Si 0
O1 0.13600 0.26300 0.10060 0.00300 O 0
O1b 0.13800 0.75700 0.09750 0.00700 O 0
O2 0.62000 0.50500 0.15110 0.01100 O 0
O2b 0.62000 0.00300 0.15410 0.00700 O 0
O3 0.18300 0.00000 0.00000 0.01700 O 0
O5 0.25100 0.49900 0.06670 0.01000 O 0
O6 0.24800 0.17900 0.04750 0.01900 O 0
O6b 0.24400 0.82400 0.04760 0.01100 O 0
O7 0.03400 0.00700 0.04570 0.02400 O 0
O7b 0.99600 0.50800 0.04780 0.04400 O 0
Wat2 0.69200 0.00000 0.00000 0.06000 O 2
Wat3 0.41600 0.29800 0.00100 0.06000 O 2

loop_
_cod_changelog_entry_id
_cod_changelog_entry_author
_cod_changelog_entry_date
_cod_changelog_entry_text
1
;cod-tools version 3.8.0
Id: cif_guess_AMCSD_atom_types 9574 2023-05-10 09:00:05Z saulius
;
2023-05-10T18:50:08+03:00
;Derived atom types and hydrogen counts
from atom names that follow the AMCSD naming convention
(Wat == water, O-H == hydroxyl).
;

loop_
_cod_related_entry_id
_cod_related_entry_database
_cod_related_entry_code
1 AMCSD 0006884
